data_1525902
loop_
_publ_author_name
'Malcherek, T.'
'McCammon, C.'
'Tazzoli, V.'
'Ottolini, L.'
'Domeneghetti, M.C.'
'Carpenter, M.A.'

_publ_section_title
;
 Structural properties of ferromagnesian cordierites
;
_journal_name_full 'American Mineralogist'
_journal_page_first 66
_journal_page_last 79
_journal_volume 86
_journal_year 2001
_chemical_formula_sum 'C0.165 H0.24 Al3.992 Fe0.55 Mg1.464 Na0.05 O18.45 Si4.994'
_chemical_name_systematic
;
(Mg0.732 Fe0.268)2 Na0.05 (Al3.992 Fe0.014 Si4.994) O18  (H2 O)0.12 (C O2)0.165
;
_space_group_IT_number 66
_symmetry_space_group_name_Hall '-C 2 2c'
_symmetry_space_group_name_H-M 'C c c m'
_cell_angle_alpha 90
_cell_angle_beta 90
_cell_angle_gamma 90
_cell_formula_units_Z 4
_cell_length_a 17.109
_cell_length_b 9.7423
_cell_length_c 9.3318
_cell_volume 1555.434
_citation_journal_id_ASTM AMMIAY
_cod_data_source_file Malcherek_AMMIAY_2001_892.cif
_cod_data_source_block C0.165H0.24Al3.992Fe0.55Mg1.464Na0.05O18.45Si4.994
_cod_original_formula_sum
;
C0.165 H0.24 Al3.992 Fe0.55 Mg1.464 Na0.05 O18.45 Si4.994
;
_cod_database_code 1525902

loop_
_symmetry_equiv_pos_as_xyz
x,y,z
-x,-y,z
x,-y,-z+1/2
-x,y,-z+1/2
-x,-y,-z
x,y,-z
-x,y,z-1/2
x,-y,z-1/2
x+1/2,y+1/2,z
-x+1/2,-y+1/2,z
x+1/2,-y+1/2,-z+1/2
-x+1/2,y+1/2,-z+1/2
-x+1/2,-y+1/2,-z
x+1/2,y+1/2,-z
-x+1/2,y+1/2,z-1/2
x+1/2,-y+1/2,z-1/2

loop_
_atom_site_label
_atom_site_type_symbol
_atom_site_fract_x
_atom_site_fract_y
_atom_site_fract_z
_atom_site_occupancy
_atom_site_U_iso_or_equiv
Al2 Al+3 0.0505 0.30745 0 1 0.0
O2 O-2 0.06196 0.58431 0.34874 1 0.0
O1 O-2 0.24659 0.89673 0.35854 1 0.0
Si3 Si+4 0.13514 0.76345 0 1 0.0
O5 O-2 0.12204 0.18486 0 1 0.0
Fe1 Fe+2 0.33744 0 0.25 0.268 0.0
O3 O-2 0.82671 0.69086 0.35815 1 0.0
Mg1 Mg+2 0.33744 0 0.25 0.732 0.0
O4 O-2 0.04335 0.7518 0 1 0.0
Fe2 Fe+2 0.25 0.25 0.25015 0.004 0.0
C1 C+4 0 0 0.25 0.165 0.0
O7 O-2 0 0 0.25 0.12 0.0
Fe3 Fe+2 0 0.5 0.25 0.006 0.0
Si1 Si+4 0 0.5 0.25 0.994 0.0
O8 O-2 0.633 0 0.25 0.165 0.0
Na1 Na+1 0 0 0 0.05 0.0
Al1 Al+3 0.25 0.25 0.25015 0.996 0.0
Si2 Si+4 0.19203 0.07828 0 1 0.0
O6 O-2 0.16429 -0.07918 0 1 0.0
